data_2217724
loop_
_publ_author_name
'Song, Xing-Min'
'Huang, Xian-Qiang'
'Dou, Jian-Min'
'Li, Da-Cheng'

_publ_section_title
;
 Tetrakis[(benzene-18-crown-6)potassium]bis[tris(thiocyanato)copper(I)]
;
_journal_coeditor_code BI2279
_journal_issue 3
_journal_name_full 'Acta Crystallographica Section E'
_journal_page_first m489
_journal_paper_doi 10.1107/S160053680800442X
_journal_volume 64
_journal_year 2008
_chemical_formula_iupac '[K4 Cu2 (N C S)6 (C16 H24 O6)4]'
_chemical_formula_moiety 'C70 H96 Cu2 K4 N6 O24 S6'
_chemical_formula_sum 'C70 H96 Cu2 K4 N6 O24 S6'
_chemical_formula_weight 1881.36
_chemical_name_systematic
;
bis(\m-benzene-18-crown-6)-3\k^6^O:4\kO;4\k^6^O:3\kO-bis(benzene-18-crown-6)-
1\k^6^O,6\k^6^O-tetra-\m-thiocyanato-
1:2\k^2^S:N;2:3\k^2^N:S;4:5\k^2^S:N;5:6\k^2^N:S-dithiocyanato-
2\kN,5\kN-2,5-dicopper(I)-1,3,4,6-tetrapotassium(I)
;
_space_group_IT_number 2
_symmetry_cell_setting triclinic
_symmetry_space_group_name_Hall '-P 1'
_symmetry_space_group_name_H-M 'P -1'
_atom_sites_solution_hydrogens geom
_atom_sites_solution_primary direct
_atom_sites_solution_secondary difmap
_audit_creation_method SHELXL-97
_cell_angle_alpha 91.015(6)
_cell_angle_beta 97.167(6)
_cell_angle_gamma 105.558(6)
_cell_formula_units_Z 1
_cell_length_a 9.702(3)
_cell_length_b 13.119(4)
_cell_length_c 17.968(6)
_cell_measurement_reflns_used 1026
_cell_measurement_temperature 273(2)
_cell_measurement_theta_max 18.997
_cell_measurement_theta_min 2.288
_cell_volume 2182.8(12)
_computing_cell_refinement 'SAINT (Bruker, 1997)'
_computing_data_collection 'SMART (Bruker, 1997)'
_computing_data_reduction 'SAINT (Bruker, 1997)'
_computing_molecular_graphics 'SHELXTL (Sheldrick, 2008)'
_computing_publication_material 'SHELXTL (Sheldrick, 2008)'
_computing_structure_refinement 'SHELXL97 (Sheldrick, 2008)'
_computing_structure_solution 'SHELXS97 (Sheldrick, 2008)'
_diffrn_ambient_temperature 273(2)
_diffrn_measured_fraction_theta_full 0.988
_diffrn_measured_fraction_theta_max 0.988
_diffrn_measurement_device_type 'Bruker SMART CCD'
_diffrn_measurement_method '\w scans'
_diffrn_radiation_monochromator graphite
_diffrn_radiation_source 'fine-focus sealed tube'
_diffrn_radiation_type MoK\a
_diffrn_radiation_wavelength 0.71073
_diffrn_reflns_av_R_equivalents 0.0765
_diffrn_reflns_av_sigmaI/netI 0.2386
_diffrn_reflns_limit_h_max 11
_diffrn_reflns_limit_h_min -11
_diffrn_reflns_limit_k_max 15
_diffrn_reflns_limit_k_min -11
_diffrn_reflns_limit_l_max 19
_diffrn_reflns_limit_l_min -21
_diffrn_reflns_number 11606
_diffrn_reflns_theta_full 25.03
_diffrn_reflns_theta_max 25.03
_diffrn_reflns_theta_min 1.93
_diffrn_standards_number 0
_exptl_absorpt_coefficient_mu 0.894
_exptl_absorpt_correction_T_max 0.8702
_exptl_absorpt_correction_T_min 0.6685
_exptl_absorpt_correction_type multi-scan
_exptl_absorpt_process_details '(SADABS; Sheldrick, 1996)'
_exptl_crystal_colour green
_exptl_crystal_density_diffrn 1.431
_exptl_crystal_density_method 'not measured'
_exptl_crystal_description block
_exptl_crystal_F_000 980
_exptl_crystal_size_max 0.49
_exptl_crystal_size_mid 0.21
_exptl_crystal_size_min 0.16
_refine_diff_density_max 0.407
_refine_diff_density_min -0.341
_refine_ls_extinction_method none
_refine_ls_goodness_of_fit_ref 0.848
_refine_ls_hydrogen_treatment constr
_refine_ls_matrix_type full
_refine_ls_number_parameters 505
_refine_ls_number_reflns 7633
_refine_ls_number_restraints 0
_refine_ls_restrained_S_all 0.848
_refine_ls_R_factor_all 0.2161
_refine_ls_R_factor_gt 0.0621
_refine_ls_shift/su_max 0.000
_refine_ls_shift/su_mean 0.000
_refine_ls_structure_factor_coef Fsqd
_refine_ls_weighting_details 'calc w=1/[\s^2^(Fo^2^)+(0.0464P)^2^] where P=(Fo^2^+2Fc^2^)/3'
_refine_ls_weighting_scheme calc
_refine_ls_wR_factor_gt 0.1132
_refine_ls_wR_factor_ref 0.1601
_reflns_number_gt 2441
_reflns_number_total 7633
_reflns_threshold_expression I>2\s(I)
_cod_data_source_file bi2279.cif
_cod_data_source_block I
_cod_original_cell_volume 2182.9(12)
_cod_database_code 2217724
_cod_database_fobs_code 2217724

loop_
_symmetry_equiv_pos_as_xyz
'x, y, z'
'-x, -y, -z'

loop_
_atom_site_type_symbol
_atom_site_label
_atom_site_fract_x
_atom_site_fract_y
_atom_site_fract_z
_atom_site_U_iso_or_equiv
_atom_site_adp_type
_atom_site_calc_flag
_atom_site_refinement_flags
_atom_site_occupancy
Cu Cu1 -0.10846(12) -0.10295(8) 0.25933(6) 0.0631(4) Uani d . 1
K K1 0.35951(18) -0.15952(12) 0.48793(9) 0.0492(5) Uani d . 1
K K2 -0.03041(19) 0.27283(12) 0.09562(10) 0.0566(5) Uani d . 1
N N1 -0.0459(8) -0.1929(6) 0.3274(4) 0.072(2) Uani d . 1
N N2 0.0190(8) 0.0283(5) 0.2376(4) 0.066(2) Uani d . 1
N N3 -0.2976(8) -0.1432(5) 0.2030(4) 0.065(2) Uani d . 1
O O1 0.4114(6) -0.3250(4) 0.5657(3) 0.0529(14) Uani d . 1
O O2 0.4960(5) -0.2967(4) 0.4361(3) 0.0490(14) Uani d . 1
O O3 0.4511(5) -0.1319(4) 0.3487(3) 0.0501(14) Uani d . 1
O O4 0.3773(5) 0.0397(4) 0.4201(3) 0.0502(14) Uani d . 1
O O5 0.1858(5) -0.0452(4) 0.5271(3) 0.0542(14) Uani d . 1
O O6 0.2402(5) -0.2078(4) 0.6189(3) 0.0523(14) Uani d . 1
O O7 -0.2852(5) 0.2777(4) 0.1540(3) 0.0526(15) Uani d . 1
O O8 -0.0563(6) 0.4250(4) 0.1980(3) 0.0598(15) Uani d . 1
O O9 0.1587(6) 0.4733(4) 0.1018(3) 0.0632(16) Uani d . 1
O O10 0.1230(6) 0.3411(4) -0.0244(3) 0.0571(15) Uani d . 1
O O11 -0.0473(6) 0.1308(4) -0.0203(3) 0.0626(16) Uani d . 1
O O12 -0.2782(6) 0.1135(4) 0.0589(3) 0.0632(16) Uani d . 1
S S1 0.0692(3) -0.34102(19) 0.40627(13) 0.0706(7) Uani d . 1
S S2 0.2182(3) 0.21181(19) 0.20496(16) 0.0946(9) Uani d . 1
S S3 -0.5419(3) -0.21268(18) 0.09955(14) 0.0814(8) Uani d . 1
C C1 0.5322(8) -0.3583(6) 0.5560(5) 0.043(2) Uani d . 1
C C2 0.6081(10) -0.4018(6) 0.6090(5) 0.064(2) Uani d . 1
H H2 0.5798 -0.4109 0.6566 0.077 Uiso calc R 1
C C3 0.7264(10) -0.4328(7) 0.5929(6) 0.075(3) Uani d . 1
H H3 0.7771 -0.4632 0.6294 0.090 Uiso calc R 1
C C4 0.7697(10) -0.4188(7) 0.5231(6) 0.075(3) Uani d . 1
H H4 0.8489 -0.4403 0.5117 0.090 Uiso calc R 1
C C5 0.6951(9) -0.3726(6) 0.4703(5) 0.058(2) Uani d . 1
H H5 0.7252 -0.3617 0.4232 0.069 Uiso calc R 1
C C6 0.5774(9) -0.3425(6) 0.4857(5) 0.045(2) Uani d . 1
C C7 0.5258(9) -0.2889(6) 0.3594(4) 0.057(2) Uani d . 1
H H7A 0.5144 -0.3588 0.3367 0.069 Uiso calc R 1
H H7B 0.6241 -0.2467 0.3577 0.069 Uiso calc R 1
C C8 0.4219(9) -0.2380(6) 0.3185(4) 0.058(2) Uani d . 1
H H8A 0.4317 -0.2378 0.2654 0.070 Uiso calc R 1
H H8B 0.3239 -0.2771 0.3240 0.070 Uiso calc R 1
C C9 0.3642(8) -0.0726(6) 0.3085(4) 0.057(2) Uani d . 1
H H9A 0.2627 -0.1046 0.3116 0.069 Uiso calc R 1
H H9B 0.3783 -0.0711 0.2560 0.069 Uiso calc R 1
C C10 0.4111(8) 0.0383(6) 0.3445(5) 0.062(2) Uani d . 1
H H10A 0.5144 0.0669 0.3450 0.075 Uiso calc R 1
H H10B 0.3632 0.0832 0.3150 0.075 Uiso calc R 1
C C11 0.2444(8) 0.0633(6) 0.4253(5) 0.058(2) Uani d . 1
H H11A 0.1666 0.0118 0.3945 0.069 Uiso calc R 1
H H11B 0.2482 0.1329 0.4068 0.069 Uiso calc R 1
C C12 0.2161(9) 0.0610(6) 0.5048(5) 0.062(2) Uani d . 1
H H12A 0.2999 0.1046 0.5368 0.074 Uiso calc R 1
H H12B 0.1346 0.0890 0.5099 0.074 Uiso calc R 1
C C13 0.1522(8) -0.0568(6) 0.6012(5) 0.062(2) Uani d . 1
H H13A 0.0718 -0.0280 0.6070 0.074 Uiso calc R 1
H H13B 0.2346 -0.0182 0.6363 0.074 Uiso calc R 1
C C14 0.1140(8) -0.1704(6) 0.6171(4) 0.061(2) Uani d . 1
H H14A 0.0774 -0.1800 0.6651 0.073 Uiso calc R 1
H H14B 0.0392 -0.2105 0.5785 0.073 Uiso calc R 1
C C15 0.2126(9) -0.3179(6) 0.6263(4) 0.062(2) Uani d . 1
H H15A 0.1494 -0.3554 0.5825 0.075 Uiso calc R 1
H H15B 0.1647 -0.3378 0.6702 0.075 Uiso calc R 1
C C16 0.3524(9) -0.3477(6) 0.6340(4) 0.057(2) Uani d . 1
H H16A 0.4185 -0.3072 0.6758 0.068 Uiso calc R 1
H H16B 0.3357 -0.4225 0.6429 0.068 Uiso calc R 1
C C17 -0.3083(9) 0.3740(6) 0.1718(4) 0.041(2) Uani d . 1
C C18 -0.4398(9) 0.3943(6) 0.1667(4) 0.053(2) Uani d . 1
H H18 -0.5230 0.3411 0.1492 0.063 Uiso calc R 1
C C19 -0.4496(10) 0.4936(8) 0.1874(4) 0.062(2) Uani d . 1
H H19 -0.5392 0.5072 0.1850 0.074 Uiso calc R 1
C C20 -0.3253(11) 0.5724(6) 0.2114(4) 0.063(3) Uani d . 1
H H20 -0.3319 0.6394 0.2252 0.075 Uiso calc R 1
C C21 -0.1925(9) 0.5539(6) 0.2154(4) 0.055(2) Uani d . 1
H H21 -0.1096 0.6082 0.2316 0.066 Uiso calc R 1
C C22 -0.1822(8) 0.4550(6) 0.1955(4) 0.041(2) Uani d . 1
C C23 0.0801(9) 0.5023(7) 0.2165(5) 0.073(3) Uani d . 1
H H23A 0.1502 0.4686 0.2405 0.087 Uiso calc R 1
H H23B 0.0705 0.5561 0.2517 0.087 Uiso calc R 1
C C24 0.1317(9) 0.5524(6) 0.1490(5) 0.078(3) Uani d . 1
H H24A 0.0596 0.5825 0.1228 0.093 Uiso calc R 1
H H24B 0.2197 0.6089 0.1629 0.093 Uiso calc R 1
C C25 0.2142(9) 0.5112(6) 0.0356(5) 0.072(3) Uani d . 1
H H25A 0.3008 0.5694 0.0479 0.086 Uiso calc R 1
H H25B 0.1436 0.5367 0.0037 0.086 Uiso calc R 1
C C26 0.2478(9) 0.4232(7) -0.0036(4) 0.069(3) Uani d . 1
H H26A 0.2912 0.4483 -0.0479 0.083 Uiso calc R 1
H H26B 0.3167 0.3973 0.0292 0.083 Uiso calc R 1
C C27 0.1488(10) 0.2524(6) -0.0615(5) 0.086(3) Uani d . 1
H H27A 0.2114 0.2218 -0.0279 0.104 Uiso calc R 1
H H27B 0.1961 0.2747 -0.1053 0.104 Uiso calc R 1
C C28 0.0099(11) 0.1736(6) -0.0844(5) 0.077(3) Uani d . 1
H H28A -0.0567 0.2067 -0.1127 0.093 Uiso calc R 1
H H28B 0.0234 0.1176 -0.1163 0.093 Uiso calc R 1
C C29 -0.1779(10) 0.0482(6) -0.0361(5) 0.071(3) Uani d . 1
H H29A -0.1581 -0.0139 -0.0576 0.085 Uiso calc R 1
H H29B -0.2448 0.0707 -0.0725 0.085 Uiso calc R 1
C C30 -0.2434(9) 0.0212(6) 0.0333(5) 0.075(3) Uani d . 1
H H30A -0.3298 -0.0376 0.0232 0.089 Uiso calc R 1
H H30B -0.1759 0.0014 0.0710 0.089 Uiso calc R 1
C C31 -0.3593(9) 0.0944(6) 0.1204(5) 0.072(3) Uani d . 1
H H31A -0.2996 0.0822 0.1649 0.087 Uiso calc R 1
H H31B -0.4414 0.0327 0.1088 0.087 Uiso calc R 1
C C32 -0.4091(9) 0.1910(5) 0.1331(5) 0.073(3) Uani d . 1
H H32A -0.4644 0.2052 0.0875 0.088 Uiso calc R 1
H H32B -0.4704 0.1802 0.1726 0.088 Uiso calc R 1
C C33 0.0053(8) -0.2538(7) 0.3610(4) 0.050(2) Uani d . 1
C C34 0.1016(9) 0.1047(7) 0.2239(4) 0.055(2) Uani d . 1
C C35 -0.3980(10) -0.1725(6) 0.1608(5) 0.054(2) Uani d . 1

loop_
_atom_site_aniso_label
_atom_site_aniso_U_11
_atom_site_aniso_U_22
_atom_site_aniso_U_33
_atom_site_aniso_U_12
_atom_site_aniso_U_13
_atom_site_aniso_U_23
Cu1 0.0681(8) 0.0618(7) 0.0576(7) 0.0144(6) 0.0103(6) -0.0051(6)
K1 0.0542(12) 0.0595(12) 0.0424(11) 0.0270(10) 0.0131(9) 0.0074(9)
K2 0.0580(13) 0.0523(11) 0.0607(13) 0.0137(10) 0.0162(10) -0.0039(10)
N1 0.070(6) 0.076(6) 0.067(6) 0.023(4) -0.005(4) 0.010(4)
N2 0.069(6) 0.059(5) 0.064(5) 0.005(4) 0.013(4) -0.002(4)
N3 0.063(6) 0.067(5) 0.062(6) 0.014(4) 0.009(4) 0.000(4)
O1 0.065(4) 0.060(3) 0.047(4) 0.030(3) 0.026(3) 0.023(3)
O2 0.061(4) 0.063(4) 0.035(3) 0.032(3) 0.016(3) 0.005(3)
O3 0.053(4) 0.058(4) 0.043(3) 0.023(3) 0.002(3) 0.007(3)
O4 0.041(4) 0.060(4) 0.052(4) 0.021(3) 0.000(3) 0.006(3)
O5 0.052(4) 0.059(4) 0.056(4) 0.023(3) 0.009(3) -0.005(3)
O6 0.060(4) 0.054(4) 0.051(4) 0.024(3) 0.017(3) 0.000(3)
O7 0.050(4) 0.034(3) 0.072(4) 0.006(3) 0.018(3) -0.003(3)
O8 0.047(4) 0.062(4) 0.064(4) 0.008(3) 0.003(3) -0.018(3)
O9 0.075(4) 0.059(4) 0.054(4) 0.007(3) 0.026(3) 0.000(3)
O10 0.066(4) 0.045(3) 0.066(4) 0.017(3) 0.024(3) 0.004(3)
O11 0.079(5) 0.054(4) 0.060(4) 0.022(3) 0.019(4) 0.006(3)
O12 0.071(4) 0.044(3) 0.082(4) 0.020(3) 0.027(4) 0.001(3)
S1 0.0656(17) 0.0853(17) 0.0639(17) 0.0266(14) 0.0065(13) 0.0060(14)
S2 0.0675(19) 0.0794(18) 0.124(2) 0.0000(15) 0.0018(17) 0.0385(17)
S3 0.0670(17) 0.0811(18) 0.0795(19) -0.0015(14) -0.0045(15) 0.0047(14)
C1 0.041(5) 0.042(5) 0.048(6) 0.020(4) -0.003(5) -0.007(4)
C2 0.071(7) 0.072(6) 0.052(6) 0.031(5) -0.011(5) 0.000(5)
C3 0.056(7) 0.079(7) 0.095(9) 0.037(6) -0.018(6) 0.001(6)
C4 0.055(7) 0.079(7) 0.097(9) 0.034(6) 0.004(7) -0.007(7)
C5 0.053(6) 0.055(6) 0.069(7) 0.020(5) 0.011(5) -0.003(5)
C6 0.044(6) 0.039(5) 0.049(6) 0.010(4) -0.001(5) 0.001(4)
C7 0.066(6) 0.061(6) 0.046(6) 0.017(5) 0.019(5) -0.012(4)
C8 0.068(7) 0.069(6) 0.040(5) 0.017(5) 0.019(5) 0.003(5)
C9 0.049(6) 0.090(7) 0.036(5) 0.027(5) -0.003(4) 0.013(5)
C10 0.052(6) 0.071(6) 0.069(7) 0.030(5) -0.001(5) 0.020(5)
C11 0.042(6) 0.064(6) 0.068(7) 0.022(5) -0.006(5) 0.012(5)
C12 0.073(7) 0.055(6) 0.065(7) 0.035(5) -0.003(5) -0.009(5)
C13 0.056(6) 0.076(7) 0.069(7) 0.041(5) 0.018(5) -0.004(5)
C14 0.052(6) 0.075(6) 0.069(6) 0.033(5) 0.027(5) 0.004(5)
C15 0.081(7) 0.067(6) 0.047(6) 0.023(6) 0.032(5) 0.021(5)
C16 0.071(7) 0.056(5) 0.056(6) 0.029(5) 0.027(5) 0.030(4)
C17 0.045(6) 0.055(6) 0.027(5) 0.015(5) 0.015(4) 0.013(4)
C18 0.057(6) 0.050(6) 0.053(6) 0.017(5) 0.008(5) 0.000(4)
C19 0.066(7) 0.091(7) 0.048(6) 0.045(6) 0.028(5) 0.010(5)
C20 0.092(8) 0.053(6) 0.061(6) 0.043(6) 0.027(6) 0.010(5)
C21 0.070(7) 0.055(6) 0.040(5) 0.015(5) 0.014(5) -0.009(4)
C22 0.041(5) 0.050(5) 0.038(5) 0.019(5) 0.012(4) 0.002(4)
C23 0.057(7) 0.086(7) 0.060(7) 0.001(5) -0.001(5) -0.023(5)
C24 0.075(7) 0.058(6) 0.082(8) -0.012(5) 0.013(6) -0.021(6)
C25 0.081(7) 0.062(6) 0.063(7) -0.004(5) 0.026(6) 0.005(5)
C26 0.080(8) 0.087(7) 0.046(6) 0.020(6) 0.026(5) 0.013(5)
C27 0.120(10) 0.059(6) 0.099(8) 0.033(6) 0.069(8) 0.010(6)
C28 0.136(10) 0.057(6) 0.049(6) 0.037(6) 0.028(7) -0.003(5)
C29 0.079(7) 0.045(6) 0.087(8) 0.014(5) 0.016(6) -0.016(5)
C30 0.085(7) 0.058(6) 0.090(8) 0.025(5) 0.032(6) -0.004(6)
C31 0.082(7) 0.035(5) 0.097(8) 0.001(5) 0.035(6) 0.006(5)
C32 0.062(6) 0.035(5) 0.117(8) -0.004(5) 0.030(6) -0.008(5)
C33 0.039(5) 0.066(6) 0.040(5) 0.009(5) 0.000(4) -0.012(5)
C34 0.052(6) 0.067(6) 0.043(6) 0.022(5) -0.014(5) -0.002(5)
C35 0.062(7) 0.045(5) 0.055(6) 0.014(5) 0.015(5) 0.002(5)

loop_
_atom_type_symbol
_atom_type_description
_atom_type_scat_dispersion_real
_atom_type_scat_dispersion_imag
_atom_type_scat_source
C C 0.0033 0.0016 'International Tables Vol C Tables 4.2.6.8 and 6.1.1.4'
H H 0.0000 0.0000 'International Tables Vol C Tables 4.2.6.8 and 6.1.1.4'
N N 0.0061 0.0033 'International Tables Vol C Tables 4.2.6.8 and 6.1.1.4'
O O 0.0106 0.0060 'International Tables Vol C Tables 4.2.6.8 and 6.1.1.4'
S S 0.1246 0.1234 'International Tables Vol C Tables 4.2.6.8 and 6.1.1.4'
K K 0.2009 0.2494 'International Tables Vol C Tables 4.2.6.8 and 6.1.1.4'
Cu Cu 0.3201 1.2651 'International Tables Vol C Tables 4.2.6.8 and 6.1.1.4'

loop_
_geom_angle_atom_site_label_1
_geom_angle_atom_site_label_2
_geom_angle_atom_site_label_3
_geom_angle_site_symmetry_1
_geom_angle_site_symmetry_3
_geom_angle
_geom_angle_publ_flag
N1 Cu1 N2 . . 121.2(3) y
N1 Cu1 N3 . . 121.5(3) y
N2 Cu1 N3 . . 117.1(3) y
O5 K1 O2 . . 170.74(16) ?
O5 K1 O1 . . 123.77(17) ?
O2 K1 O1 . . 56.17(15) ?
O5 K1 O3 . . 117.82(17) ?
O2 K1 O3 . . 61.31(15) ?
O1 K1 O3 . . 117.47(16) ?
O5 K1 O6 . . 62.87(16) ?
O2 K1 O6 . . 116.73(16) ?
O1 K1 O6 . . 60.98(15) ?
O3 K1 O6 . . 172.87(16) ?
O5 K1 O4 . . 62.10(16) ?
O2 K1 O4 . . 120.45(16) ?
O1 K1 O4 . . 165.95(16) ?
O3 K1 O4 . . 61.15(15) ?
O6 K1 O4 . . 122.24(16) ?
O5 K1 O4 . 2_656 97.66(15) ?
O2 K1 O4 . 2_656 91.54(15) ?
O1 K1 O4 . 2_656 83.25(14) ?
O3 K1 O4 . 2_656 98.96(15) ?
O6 K1 O4 . 2_656 87.85(15) ?
O4 K1 O4 . 2_656 83.24(15) ?
O5 K1 S1 . . 88.66(12) ?
O2 K1 S1 . . 82.11(12) ?
O1 K1 S1 . . 83.85(12) ?
O3 K1 S1 . . 87.91(12) ?
O6 K1 S1 . . 85.01(12) ?
O4 K1 S1 . . 109.70(12) ?
O4 K1 S1 2_656 . 167.06(11) ?
O12 K2 O11 . . 60.81(17) ?
O12 K2 O9 . . 158.87(17) ?
O11 K2 O9 . . 120.39(18) ?
O12 K2 O8 . . 113.47(17) ?
O11 K2 O8 . . 169.50(18) ?
O9 K2 O8 . . 61.31(15) ?
O12 K2 O10 . . 114.86(17) ?
O11 K2 O10 . . 61.28(16) ?
O9 K2 O10 . . 59.47(15) ?
O8 K2 O10 . . 118.10(16) ?
O12 K2 O7 . . 59.33(15) ?
O11 K2 O7 . . 118.88(17) ?
O9 K2 O7 . . 111.00(15) ?
O8 K2 O7 . . 54.23(15) ?
O10 K2 O7 . . 141.73(16) ?
O12 K2 S2 . . 115.35(13) ?
O11 K2 S2 . . 97.40(13) ?
O9 K2 S2 . . 85.75(13) ?
O8 K2 S2 . . 93.05(14) ?
O10 K2 S2 . . 99.01(13) ?
O7 K2 S2 . . 117.94(13) ?
C33 N1 Cu1 . . 168.9(7) ?
C34 N2 Cu1 . . 176.3(7) ?
C35 N3 Cu1 . . 168.5(8) ?
C1 O1 C16 . . 117.6(6) ?
C1 O1 K1 . . 119.3(4) ?
C16 O1 K1 . . 118.6(4) ?
C6 O2 C7 . . 118.6(6) ?
C6 O2 K1 . . 119.9(4) ?
C7 O2 K1 . . 117.4(4) ?
C8 O3 C9 . . 113.0(6) ?
C8 O3 K1 . . 102.9(4) ?
C9 O3 K1 . . 106.0(4) ?
C11 O4 C10 . . 113.2(6) ?
C11 O4 K1 . . 106.6(4) ?
C10 O4 K1 . . 112.5(4) ?
C11 O4 K1 . 2_656 120.6(4) ?
C10 O4 K1 . 2_656 106.1(4) ?
K1 O4 K1 . 2_656 96.76(15) ?
C13 O5 C12 . . 113.7(6) ?
C13 O5 K1 . . 114.9(4) ?
C12 O5 K1 . . 116.6(4) ?
C15 O6 C14 . . 113.6(6) ?
C15 O6 K1 . . 108.0(4) ?
C14 O6 K1 . . 109.3(4) ?
C17 O7 C32 . . 117.2(6) ?
C17 O7 K2 . . 119.5(4) ?
C32 O7 K2 . . 117.2(4) ?
C22 O8 C23 . . 119.9(6) ?
C22 O8 K2 . . 120.9(4) ?
C23 O8 K2 . . 109.5(4) ?
C25 O9 C24 . . 114.4(6) ?
C25 O9 K2 . . 118.5(4) ?
C24 O9 K2 . . 116.9(4) ?
C26 O10 C27 . . 113.3(6) ?
C26 O10 K2 . . 113.1(4) ?
C27 O10 K2 . . 109.5(4) ?
C28 O11 C29 . . 114.1(7) ?
C28 O11 K2 . . 115.8(4) ?
C29 O11 K2 . . 116.8(4) ?
C31 O12 C30 . . 112.4(6) ?
C31 O12 K2 . . 110.9(4) ?
C30 O12 K2 . . 109.4(4) ?
C33 S1 K1 . . 93.0(3) ?
C34 S2 K2 . . 89.6(3) ?
C2 C1 O1 . . 125.6(8) ?
C2 C1 C6 . . 119.3(8) ?
O1 C1 C6 . . 115.1(7) ?
C1 C2 C3 . . 120.6(9) ?
C1 C2 H2 . . 119.7 ?
C3 C2 H2 . . 119.7 ?
C4 C3 C2 . . 120.1(9) ?
C4 C3 H3 . . 120.0 ?
C2 C3 H3 . . 120.0 ?
C5 C4 C3 . . 119.2(9) ?
C5 C4 H4 . . 120.4 ?
C3 C4 H4 . . 120.4 ?
C6 C5 C4 . . 121.0(9) ?
C6 C5 H5 . . 119.5 ?
C4 C5 H5 . . 119.5 ?
C5 C6 O2 . . 124.8(8) ?
C5 C6 C1 . . 119.8(8) ?
O2 C6 C1 . . 115.4(7) ?
O2 C7 C8 . . 107.3(6) ?
O2 C7 H7A . . 110.2 ?
C8 C7 H7A . . 110.2 ?
O2 C7 H7B . . 110.2 ?
C8 C7 H7B . . 110.2 ?
H7A C7 H7B . . 108.5 ?
O3 C8 C7 . . 108.7(7) ?
O3 C8 H8A . . 110.0 ?
C7 C8 H8A . . 110.0 ?
O3 C8 H8B . . 110.0 ?
C7 C8 H8B . . 110.0 ?
H8A C8 H8B . . 108.3 ?
O3 C9 C10 . . 107.0(6) ?
O3 C9 H9A . . 110.3 ?
C10 C9 H9A . . 110.3 ?
O3 C9 H9B . . 110.3 ?
C10 C9 H9B . . 110.3 ?
H9A C9 H9B . . 108.6 ?
O4 C10 C9 . . 111.5(6) ?
O4 C10 H10A . . 109.3 ?
C9 C10 H10A . . 109.3 ?
O4 C10 H10B . . 109.3 ?
C9 C10 H10B . . 109.3 ?
H10A C10 H10B . . 108.0 ?
O4 C11 C12 . . 109.8(6) ?
O4 C11 H11A . . 109.7 ?
C12 C11 H11A . . 109.7 ?
O4 C11 H11B . . 109.7 ?
C12 C11 H11B . . 109.7 ?
H11A C11 H11B . . 108.2 ?
O5 C12 C11 . . 109.1(6) ?
O5 C12 H12A . . 109.9 ?
C11 C12 H12A . . 109.9 ?
O5 C12 H12B . . 109.9 ?
C11 C12 H12B . . 109.9 ?
H12A C12 H12B . . 108.3 ?
O5 C13 C14 . . 109.4(6) ?
O5 C13 H13A . . 109.8 ?
C14 C13 H13A . . 109.8 ?
O5 C13 H13B . . 109.8 ?
C14 C13 H13B . . 109.8 ?
H13A C13 H13B . . 108.2 ?
O6 C14 C13 . . 109.0(6) ?
O6 C14 H14A . . 109.9 ?
C13 C14 H14A . . 109.9 ?
O6 C14 H14B . . 109.9 ?
C13 C14 H14B . . 109.9 ?
H14A C14 H14B . . 108.3 ?
O6 C15 C16 . . 109.4(6) ?
O6 C15 H15A . . 109.8 ?
C16 C15 H15A . . 109.8 ?
O6 C15 H15B . . 109.8 ?
C16 C15 H15B . . 109.8 ?
H15A C15 H15B . . 108.2 ?
O1 C16 C15 . . 107.2(6) ?
O1 C16 H16A . . 110.3 ?
C15 C16 H16A . . 110.3 ?
O1 C16 H16B . . 110.3 ?
C15 C16 H16B . . 110.3 ?
H16A C16 H16B . . 108.5 ?
C18 C17 O7 . . 125.4(7) ?
C18 C17 C22 . . 120.1(7) ?
O7 C17 C22 . . 114.5(7) ?
C17 C18 C19 . . 120.2(8) ?
C17 C18 H18 . . 119.9 ?
C19 C18 H18 . . 119.9 ?
C20 C19 C18 . . 119.3(8) ?
C20 C19 H19 . . 120.3 ?
C18 C19 H19 . . 120.3 ?
C21 C20 C19 . . 121.3(8) ?
C21 C20 H20 . . 119.4 ?
C19 C20 H20 . . 119.4 ?
C20 C21 C22 . . 119.7(8) ?
C20 C21 H21 . . 120.2 ?
C22 C21 H21 . . 120.2 ?
C21 C22 O8 . . 125.8(7) ?
C21 C22 C17 . . 119.5(7) ?
O8 C22 C17 . . 114.7(7) ?
O8 C23 C24 . . 111.1(7) ?
O8 C23 H23A . . 109.4 ?
C24 C23 H23A . . 109.4 ?
O8 C23 H23B . . 109.4 ?
C24 C23 H23B . . 109.4 ?
H23A C23 H23B . . 108.0 ?
O9 C24 C23 . . 108.1(7) ?
O9 C24 H24A . . 110.1 ?
C23 C24 H24A . . 110.1 ?
O9 C24 H24B . . 110.1 ?
C23 C24 H24B . . 110.1 ?
H24A C24 H24B . . 108.4 ?
O9 C25 C26 . . 107.9(7) ?
O9 C25 H25A . . 110.1 ?
C26 C25 H25A . . 110.1 ?
O9 C25 H25B . . 110.1 ?
C26 C25 H25B . . 110.1 ?
H25A C25 H25B . . 108.4 ?
O10 C26 C25 . . 110.6(7) ?
O10 C26 H26A . . 109.5 ?
C25 C26 H26A . . 109.5 ?
O10 C26 H26B . . 109.5 ?
C25 C26 H26B . . 109.5 ?
H26A C26 H26B . . 108.1 ?
O10 C27 C28 . . 108.6(7) ?
O10 C27 H27A . . 110.0 ?
C28 C27 H27A . . 110.0 ?
O10 C27 H27B . . 110.0 ?
C28 C27 H27B . . 110.0 ?
H27A C27 H27B . . 108.3 ?
O11 C28 C27 . . 109.4(8) ?
O11 C28 H28A . . 109.8 ?
C27 C28 H28A . . 109.8 ?
O11 C28 H28B . . 109.8 ?
C27 C28 H28B . . 109.8 ?
H28A C28 H28B . . 108.3 ?
O11 C29 C30 . . 110.3(7) ?
O11 C29 H29A . . 109.6 ?
C30 C29 H29A . . 109.6 ?
O11 C29 H29B . . 109.6 ?
C30 C29 H29B . . 109.6 ?
H29A C29 H29B . . 108.1 ?
O12 C30 C29 . . 106.5(7) ?
O12 C30 H30A . . 110.4 ?
C29 C30 H30A . . 110.4 ?
O12 C30 H30B . . 110.4 ?
C29 C30 H30B . . 110.4 ?
H30A C30 H30B . . 108.6 ?
O12 C31 C32 . . 106.8(6) ?
O12 C31 H31A . . 110.4 ?
C32 C31 H31A . . 110.4 ?
O12 C31 H31B . . 110.4 ?
C32 C31 H31B . . 110.4 ?
H31A C31 H31B . . 108.6 ?
O7 C32 C31 . . 108.1(7) ?
O7 C32 H32A . . 110.1 ?
C31 C32 H32A . . 110.1 ?
O7 C32 H32B . . 110.1 ?
C31 C32 H32B . . 110.1 ?
H32A C32 H32B . . 108.4 ?
N1 C33 S1 . . 177.6(8) ?
N2 C34 S2 . . 179.7(10) ?
N3 C35 S3 . . 179.0(9) ?

loop_
_geom_bond_atom_site_label_1
_geom_bond_atom_site_label_2
_geom_bond_site_symmetry_2
_geom_bond_distance
_geom_bond_publ_flag
Cu1 N1 . 1.873(8) y
Cu1 N2 . 1.910(7) y
Cu1 N3 . 1.915(7) y
K1 O5 . 2.683(5) y
K1 O2 . 2.718(5) y
K1 O1 . 2.727(5) y
K1 O3 . 2.756(5) y
K1 O6 . 2.761(5) y
K1 O4 . 2.875(5) y
K1 O4 2_656 2.903(5) y
K1 S1 . 3.317(3) y
K2 O12 . 2.729(5) y
K2 O11 . 2.730(5) y
K2 O9 . 2.765(5) y
K2 O8 . 2.773(5) y
K2 O10 . 2.797(5) y
K2 O7 . 2.819(5) y
K2 S2 . 3.198(3) y
N1 C33 . 1.185(9) ?
N2 C34 . 1.155(8) ?
N3 C35 . 1.129(9) ?
O1 C1 . 1.384(8) ?
O1 C16 . 1.421(7) ?
O2 C6 . 1.370(8) ?
O2 C7 . 1.443(7) ?
O3 C8 . 1.426(7) ?
O3 C9 . 1.435(8) ?
O4 C11 . 1.419(8) ?
O4 C10 . 1.437(8) ?
O4 K1 2_656 2.903(5) ?
O5 C13 . 1.411(8) ?
O5 C12 . 1.420(8) ?
O6 C15 . 1.408(7) ?
O6 C14 . 1.433(8) ?
O7 C17 . 1.379(8) ?
O7 C32 . 1.421(8) ?
O8 C22 . 1.376(8) ?
O8 C23 . 1.431(8) ?
O9 C25 . 1.411(8) ?
O9 C24 . 1.427(8) ?
O10 C26 . 1.392(8) ?
O10 C27 . 1.425(8) ?
O11 C28 . 1.400(8) ?
O11 C29 . 1.422(8) ?
O12 C31 . 1.423(8) ?
O12 C30 . 1.425(7) ?
S1 C33 . 1.626(9) ?
S2 C34 . 1.622(9) ?
S3 C35 . 1.625(9) ?
C1 C2 . 1.359(10) ?
C1 C6 . 1.388(9) ?
C2 C3 . 1.377(10) ?
C2 H2 . 0.930 ?
C3 C4 . 1.372(11) ?
C3 H3 . 0.930 ?
C4 C5 . 1.369(10) ?
C4 H4 . 0.930 ?
C5 C6 . 1.361(9) ?
C5 H5 . 0.930 ?
C7 C8 . 1.483(9) ?
C7 H7A . 0.970 ?
C7 H7B . 0.970 ?
C8 H8A . 0.970 ?
C8 H8B . 0.970 ?
C9 C10 . 1.510(9) ?
C9 H9A . 0.970 ?
C9 H9B . 0.970 ?
C10 H10A . 0.970 ?
C10 H10B . 0.970 ?
C11 C12 . 1.489(9) ?
C11 H11A . 0.970 ?
C11 H11B . 0.970 ?
C12 H12A . 0.970 ?
C12 H12B . 0.970 ?
C13 C14 . 1.479(9) ?
C13 H13A . 0.970 ?
C13 H13B . 0.970 ?
C14 H14A . 0.970 ?
C14 H14B . 0.970 ?
C15 C16 . 1.501(9) ?
C15 H15A . 0.970 ?
C15 H15B . 0.970 ?
C16 H16A . 0.970 ?
C16 H16B . 0.970 ?
C17 C18 . 1.364(9) ?
C17 C22 . 1.402(9) ?
C18 C19 . 1.379(9) ?
C18 H18 . 0.930 ?
C19 C20 . 1.376(10) ?
C19 H19 . 0.930 ?
C20 C21 . 1.367(10) ?
C20 H20 . 0.930 ?
C21 C22 . 1.373(9) ?
C21 H21 . 0.930 ?
C23 C24 . 1.468(10) ?
C23 H23A . 0.970 ?
C23 H23B . 0.970 ?
C24 H24A . 0.970 ?
C24 H24B . 0.970 ?
C25 C26 . 1.470(9) ?
C25 H25A . 0.970 ?
C25 H25B . 0.970 ?
C26 H26A . 0.970 ?
C26 H26B . 0.970 ?
C27 C28 . 1.468(11) ?
C27 H27A . 0.970 ?
C27 H27B . 0.970 ?
C28 H28A . 0.970 ?
C28 H28B . 0.970 ?
C29 C30 . 1.476(10) ?
C29 H29A . 0.970 ?
C29 H29B . 0.970 ?
C30 H30A . 0.970 ?
C30 H30B . 0.970 ?
C31 C32 . 1.495(9) ?
C31 H31A . 0.970 ?
C31 H31B . 0.970 ?
C32 H32A . 0.970 ?
C32 H32B . 0.970 ?
